data_1575968
loop_
_publ_author_name
'Benner, Florian'
'Deshapriya, Saroshan'
'Demir, Selvan'

_publ_section_title
;
 A tetraazanaphthalene radical-bridged dysprosium single-molecule magnet
 with a large coercive field.
;
_journal_issue 44
_journal_name_full 'Chemical science'
_journal_page_first 20806
_journal_page_last 20822
_journal_paper_doi 10.1039/d5sc05358g
_journal_volume 16
_journal_year 2025
_chemical_formula_moiety 'C46 H64 Dy2 N4'
_chemical_formula_sum 'C46 H64 Dy2 N4'
_chemical_formula_weight 998.01
_space_group_crystal_system monoclinic
_space_group_IT_number 14
_space_group_name_Hall '-P 2ybc'
_space_group_name_H-M_alt 'P 1 21/c 1'
_atom_sites_solution_hydrogens geom
_atom_sites_solution_primary dual
_audit_creation_date 2025-05-16
_audit_creation_method
;
Olex2 1.2
(compiled 2018.05.29 svn.r3508 for OlexSys, GUI svn.r5506)
;
_audit_update_record
;
2025-05-30 deposited with the CCDC.	2025-09-15 downloaded from the CCDC.
;
_cell_angle_alpha 90
_cell_angle_beta 107.6150(10)
_cell_angle_gamma 90
_cell_formula_units_Z 2
_cell_length_a 12.46040(10)
_cell_length_b 11.55780(10)
_cell_length_c 15.47030(10)
_cell_measurement_reflns_used 21441
_cell_measurement_temperature 99.99(10)
_cell_measurement_theta_max 79.1710
_cell_measurement_theta_min 4.8460
_cell_volume 2123.49(3)
_computing_cell_refinement 'CrysAlisPro 1.171.43.142a (Rigaku OD, 2024)'
_computing_data_collection 'CrysAlisPro system (CCD 43.136a 64-bit (release 23-08-2024))'
_computing_data_reduction 'CrysAlisPro 1.171.43.142a (Rigaku OD, 2024)'
_computing_molecular_graphics 'Olex2 (Dolomanov et al., 2009)'
_computing_publication_material 'Olex2 (Dolomanov et al., 2009)'
_computing_structure_refinement 'ShelXL (Sheldrick, 2015)'
_computing_structure_solution 'XT (Sheldrick, 2015)'
_diffrn_ambient_environment N~2~
_diffrn_ambient_temperature 99.99(10)
_diffrn_detector 'Hybrid Pixel Array Detector'
_diffrn_detector_area_resol_mean 10.0000
_diffrn_detector_type HyPix
_diffrn_measured_fraction_theta_full 1.000
_diffrn_measured_fraction_theta_max 0.997
_diffrn_measurement_details
;
List of Runs (angles in degrees, time in seconds):

  # Type    Start    End  Width  t~exp~   \w     \q     \k     \f   Frames
#--------------------------------------------------------------------------
  1  \w    -62.00  25.00   0.50    0.35    --  -47.63  57.00  30.00  174
  2  \w   -119.00   6.00   0.50    0.35    --  -47.63   0.00 120.00  250
  3  \w   -105.00 -35.00   0.50    0.35    --  -47.63 -19.00  60.00  140
  4  \w    -30.00  20.00   0.50    0.35    --  -47.63  19.00 -30.00  100
  5  \w     38.00  84.00   0.50    0.35    --   47.63-125.00-150.00   92
  6  \w    -24.00  41.00   0.50    0.35    --   47.63 -37.00-180.00  130
  7  \w     35.00  80.00   0.50    0.35    --   47.63 -99.00 -30.00   90
  8  \w    -50.00 -21.00   0.50    1.41    --  -91.75  45.00-150.00   58
  9  \w    106.00 133.00   0.50    1.41    --  113.25 -82.00 151.44   54
 10  \w     86.00 112.00   0.50    1.41    --  113.25 -84.00 -21.92   52
 11  \w     44.00  76.00   0.50    1.41    --  113.25 -82.00 151.44   64
 12  \w     75.00 104.00   0.50    1.41    --  113.25 -94.00 -90.00   58
 13  \w    102.00 133.00   0.50    1.41    --  113.25  45.00  60.00   62
 14  \w    106.00 147.00   0.50    1.41    --  113.25  30.00 -30.00   82
 15  \w     50.00  79.00   0.50    1.41    --  113.25 -86.00 119.90   58
 16  \w     89.00 115.00   0.50    1.41    --  113.25 -86.00 -21.75   52
 17  \w     76.00 102.00   0.50    1.41    --  113.25 -94.00-120.00   52
 18  \w     61.00  87.00   0.50    1.41    --  113.25 -86.00 -21.75   52
 19  \w     46.00 114.00   0.50    1.41    --  113.25 -86.00 -61.64  136
 20  \w     46.00 104.00   0.50    1.41    --  113.25 -94.00 -30.00  116
 21  \w    110.00 177.00   0.50    1.41    --  113.25  77.00 -30.00  134
 22  \w     42.00  67.00   0.50    1.41    --  113.25 -61.00 120.00   50
 23  \w    112.00 138.00   0.50    1.41    --  113.25  45.00-180.00   52
 24  \w     42.00  67.00   0.50    1.41    --  113.25 -94.00 -90.00   50
 25  \w    101.00 141.00   0.50    1.41    --  113.25  30.00 150.00   80
 26  \w    106.00 177.00   0.50    1.41    --  113.25  61.00-150.00  142
 27  \w     42.00  67.00   0.50    1.41    --  113.25 -61.00   0.00   50
 28  \w     42.00  67.00   0.50    1.41    --  113.25 -61.00  30.00   50
 29  \w     61.00 103.00   0.50    1.41    --  113.25 -94.00  30.00   84
 30  \w     42.00 104.00   0.50    1.41    --  113.25 -94.00 -60.00  124
 31  \w    137.00 175.00   0.50    1.41    --  113.25  45.00 -90.00   76
 32  \w    110.00 143.00   0.50    1.41    --  113.25  61.00  30.00   66
 33  \w     43.00  68.00   0.50    1.41    --  113.25 -61.00-150.00   50
 34  \w    113.00 138.00   0.50    1.41    --  113.25 -82.00  83.65   50
 35  \w     44.00  76.00   0.50    1.41    --  113.25 -94.00-150.00   64
 36  \w    153.00 178.00   0.50    1.41    --  113.25  61.00  30.00   50
 37  \w     43.00  68.00   0.50    1.41    --  113.25 -94.00  90.00   50
 38  \w     77.00 103.00   0.50    1.41    --  113.25 -94.00  90.00   52
 39  \w     63.00 100.00   0.50    1.41    --  113.25 -77.00-150.00   74
 40  \w    112.00 158.00   0.50    1.41    --  113.25  15.00 120.00   92
 41  \w    153.00 178.00   0.50    1.41    --  113.25  30.00 -60.00   50
 42  \w    101.00 147.00   0.50    1.41    --  113.25  30.00 -60.00   92
 43  \w    123.00 177.00   0.50    1.41    --  113.25  77.00 120.00  108
 44  \w     42.00  69.00   0.50    1.41    --  113.25 -94.00 120.00   54
 45  \w     78.00 103.00   0.50    1.41    --  113.25 -94.00 120.00   50
 46  \w     50.00  91.00   0.50    1.41    --  113.25 -77.00  60.00   82
 47  \w     46.00  89.00   0.50    1.41    --  113.25-125.00-150.00   86
 48  \w    103.00 129.00   0.50    1.41    --  113.25  45.00-120.00   52
 49  \w     47.00  73.00   0.50    1.41    --  113.25 -77.00   0.00   52
 50  \w    124.00 169.00   0.50    1.41    --  113.25  45.00   0.00   90
 51  \w     42.00  67.00   0.50    1.41    --  113.25 -61.00 -60.00   50
 52  \w    152.00 177.00   0.50    1.41    --  113.25  30.00 -30.00   50
 53  \w     47.00  72.00   0.50    1.41    --  113.25 -77.00  90.00   50
 54  \w    116.00 167.00   0.50    1.41    --  113.25  15.00 -90.00  102
 55  \w     42.00  74.00   0.50    1.41    --  113.25 -94.00-180.00   64
 56  \w     78.00 104.00   0.50    1.41    --  113.25 -94.00-180.00   52
 57  \w     70.00 101.00   0.50    1.41    --  113.25 -94.00   0.00   62
 58  \w    112.00 160.00   0.50    1.41    --  113.25 125.00   0.00   96
 59  \w     51.00  77.00   0.50    1.41    --  113.25 -82.00  83.65   52
 60  \w     60.00  86.00   0.50    1.41    --  113.25 -94.00  60.00   52
 61  \w     46.00  96.00   0.50    1.41    --  113.25-125.00  60.00  100
 62  \w    128.00 161.00   0.50    1.41    --  113.25  77.00-120.00   66
 63  \w    111.00 137.00   0.50    1.41    --  113.25 -86.00 119.90   52
 64  \w    121.00 165.00   0.50    1.41    --  113.25  45.00  90.00   88
 65  \w    139.00 164.00   0.50    1.41    --  113.25 125.00 -90.00   50
 66  \w    134.00 160.00   0.50    1.41    --  113.25 125.00  90.00   52
 67  \w    101.00 127.00   0.50    1.41    --  113.25 -85.00  14.67   52
 68  \w     65.00  91.00   0.50    1.41    --  113.25 -77.00 -60.00   52
 69  \w     72.00 104.00   0.50    1.41    --  113.25 -94.00 150.00   64
 70  \w     67.00 105.00   0.50    1.41    --  113.25-125.00  30.00   76
 71  \w    148.00 173.00   0.50    1.41    --  113.25  77.00  30.00   50
 72  \w    140.00 166.00   0.50    1.41    --  113.25  61.00-180.00   52
 73  \w    104.00 129.00   0.50    1.41    --  113.25  45.00  30.00   50
 74  \w    141.00 168.00   0.50    1.41    --  113.25  15.00-150.00   54
 75  \w    136.00 161.00   0.50    1.41    --  113.25 125.00 120.00   50
 76  \w    112.00 140.00   0.50    1.41    --  113.25 -86.00  93.75   56
;
_diffrn_measurement_device 'four-circle diffractometer'
_diffrn_measurement_device_type 'XtaLAB Synergy, Dualflex, HyPix'
_diffrn_measurement_method '\w scans'
_diffrn_orient_matrix_type 'CrysAlisPro convention (1999,Acta A55,543-557)'
_diffrn_orient_matrix_UB_11 -0.0348632000
_diffrn_orient_matrix_UB_12 -0.0469877000
_diffrn_orient_matrix_UB_13 -0.0977488000
_diffrn_orient_matrix_UB_21 0.1059531000
_diffrn_orient_matrix_UB_22 -0.0769390000
_diffrn_orient_matrix_UB_23 0.0240713000
_diffrn_orient_matrix_UB_31 -0.0662835000
_diffrn_orient_matrix_UB_32 -0.0981602000
_diffrn_orient_matrix_UB_33 0.0279497000
_diffrn_radiation_monochromator mirror
_diffrn_radiation_probe x-ray
_diffrn_radiation_type CuK\a
_diffrn_radiation_wavelength 1.54184
_diffrn_reflns_av_R_equivalents 0.0391
_diffrn_reflns_av_unetI/netI 0.0245
_diffrn_reflns_Laue_measured_fraction_full 1.000
_diffrn_reflns_Laue_measured_fraction_max 0.997
_diffrn_reflns_limit_h_max 15
_diffrn_reflns_limit_h_min -15
_diffrn_reflns_limit_k_max 13
_diffrn_reflns_limit_k_min -14
_diffrn_reflns_limit_l_max 19
_diffrn_reflns_limit_l_min -19
_diffrn_reflns_number 40102
_diffrn_reflns_point_group_measured_fraction_full 1.000
_diffrn_reflns_point_group_measured_fraction_max 0.997
_diffrn_reflns_theta_full 67.684
_diffrn_reflns_theta_max 80.259
_diffrn_reflns_theta_min 3.722
_diffrn_source 'micro-focus sealed X-ray tube'
_diffrn_source_type 'PhotonJet (Cu) X-ray Source'
_exptl_absorpt_coefficient_mu 18.862
_exptl_absorpt_correction_T_max 0.750
_exptl_absorpt_correction_T_min 0.610
_exptl_absorpt_correction_type gaussian
_exptl_absorpt_process_details
;
CrysAlisPro 1.171.43.142a (Rigaku Oxford Diffraction, 2024)
Numerical absorption correction based on gaussian integration over
a multifaceted crystal model
Empirical absorption correction using spherical harmonics,
implemented in SCALE3 ABSPACK scaling algorithm.
;
_exptl_crystal_colour 'clear red'
_exptl_crystal_colour_lustre clear
_exptl_crystal_colour_primary red
_exptl_crystal_density_diffrn 1.561
_exptl_crystal_description block
_exptl_crystal_F_000 1000
_exptl_crystal_size_max 0.08
_exptl_crystal_size_mid 0.07
_exptl_crystal_size_min 0.044
_refine_diff_density_max 0.445
_refine_diff_density_min -1.433
_refine_diff_density_rms 0.076
_refine_ls_extinction_method none
_refine_ls_goodness_of_fit_ref 1.097
_refine_ls_hydrogen_treatment constr
_refine_ls_matrix_type full
_refine_ls_number_parameters 437
_refine_ls_number_reflns 4631
_refine_ls_number_restraints 489
_refine_ls_restrained_S_all 1.075
_refine_ls_R_factor_all 0.0288
_refine_ls_R_factor_gt 0.0270
_refine_ls_shift/su_max 0.001
_refine_ls_shift/su_mean 0.000
_refine_ls_structure_factor_coef Fsqd
_refine_ls_weighting_details 'w=1/[\s^2^(Fo^2^)+(0.0130P)^2^+4.3686P] where P=(Fo^2^+2Fc^2^)/3'
_refine_ls_weighting_scheme calc
_refine_ls_wR_factor_gt 0.0635
_refine_ls_wR_factor_ref 0.0643
_reflns_Friedel_coverage 0.000
_reflns_number_gt 4363
_reflns_number_total 4631
_reflns_threshold_expression 'I > 2\s(I)'
_cod_data_source_file d5sc05358g2.cif
_cod_data_source_block ((CpStar)2Dy)2(tan)
_cod_depositor_comments 'Adding full bibliography for 1575968--1575969.cif.'
_cod_database_code 1575968
_shelxl_version_number 2013-3
_chemical_oxdiff_formula C46H64N4Dy2
_shelx_space_group_comment
;
The symmetry employed for this shelxl refinement is uniquely defined
by the following loop, which should always be used as a source of
symmetry information in preference to the above space-group names.
They are only intended as comments.
;
_shelx_estimated_absorpt_t_max 0.491
_shelx_estimated_absorpt_t_min 0.314
_reflns_odcompleteness_completeness 98.98
_reflns_odcompleteness_iscentric 1
_reflns_odcompleteness_theta 80.95
_olex2_refinement_description
;
1. Fixed Uiso
 At 1.2 times of:
  All C(H) groups
 At 1.5 times of:
  All C(H,H,H) groups
2. Restrained distances
 C6-C5 \\sim C7-C6 \\sim C8-C7 \\sim C8-C4 \\sim C5-C4 \\sim C9-C10 \\sim
C9-C13 \\sim C13-C12 \\sim C12-C11 ~
 C11-C10
 with sigma of 0.02
 Dy1-C5 \\sim Dy1-C4 \\sim Dy1-C9 \\sim Dy1-C11 \\sim Dy1-C6 \\sim Dy1-C13
\\sim Dy1-C8 \\sim Dy1-C12 ~
 Dy1-C10
 with sigma of 0.02
 C5-C15 \\sim C20-C10 \\sim C9-C19 \\sim C4-C14 \\sim C23-C13 \\sim C8-C18
\\sim C22-C12 \\sim C7-C17 ~
 C21-C11 \\sim C6-C16
 with sigma of 0.02
 C30-C29 \\sim C31-C30 \\sim C25-C24 \\sim C28-C24 \\sim C33-C29 \\sim C28-C27
\\sim C33-C32 \\sim C27-C26
 \\sim C32-C31 \\sim C26-C25
 with sigma of 0.02
3. Uiso/Uaniso restraints and constraints
C7 \\sim C12 \\sim C8 \\sim C13 \\sim C4 \\sim C9 \\sim C5 \\sim C10 \\sim C6
\\sim C11: within 2A with sigma of 0.01 and sigma for terminal atoms of 0.02
C25 \\sim C30 \\sim C31 \\sim C26 \\sim C32 \\sim C27 \\sim C33 \\sim C28 \\sim
C29 \\sim C24: within 2A with sigma of 0.01 and sigma for terminal atoms of 0.02
C15 \\sim C20: within 2A with sigma of 0.01 and sigma for terminal atoms of 0.02
4. Others
 Sof(C29)=Sof(C30)=Sof(C31)=Sof(C32)=Sof(C33)=Sof(C39)=Sof(H39A)=Sof(H39B)=
 Sof(H39C)=Sof(C40)=Sof(H40A)=Sof(H40B)=Sof(H40C)=Sof(C41)=Sof(H41A)=Sof(H41B)=
 Sof(H41C)=Sof(C42)=Sof(H42A)=Sof(H42B)=Sof(H42C)=Sof(C43)=Sof(H43A)=Sof(H43B)=
 Sof(H43C)=1-FVAR(1)
 Sof(C24)=Sof(C25)=Sof(C26)=Sof(C27)=Sof(C28)=Sof(C34)=Sof(H34A)=Sof(H34B)=
 Sof(H34C)=Sof(C35)=Sof(H35A)=Sof(H35B)=Sof(H35C)=Sof(C36)=Sof(H36A)=Sof(H36B)=
 Sof(H36C)=Sof(C37)=Sof(H37A)=Sof(H37B)=Sof(H37C)=Sof(C38)=Sof(H38A)=Sof(H38B)=
 Sof(H38C)=FVAR(1)
 Sof(C9)=Sof(C10)=Sof(C11)=Sof(C12)=Sof(C13)=Sof(C19)=Sof(H19A)=Sof(H19B)=
 Sof(H19C)=Sof(C20)=Sof(H20A)=Sof(H20B)=Sof(H20C)=Sof(C21)=Sof(H21A)=Sof(H21B)=
 Sof(H21C)=Sof(C22)=Sof(H22A)=Sof(H22B)=Sof(H22C)=Sof(C23)=Sof(H23A)=Sof(H23B)=
 Sof(H23C)=1-FVAR(2)
 Sof(C4)=Sof(C5)=Sof(C6)=Sof(C7)=Sof(C8)=Sof(C14)=Sof(H14A)=Sof(H14B)=
 Sof(H14C)=Sof(C15)=Sof(H15A)=Sof(H15B)=Sof(H15C)=Sof(C16)=Sof(H16A)=Sof(H16B)=
 Sof(H16C)=Sof(C17)=Sof(H17A)=Sof(H17B)=Sof(H17C)=Sof(C18)=Sof(H18A)=Sof(H18B)=
 Sof(H18C)=FVAR(2)
5.a Aromatic/amide H refined with riding coordinates:
 C2(H2), C3(H3)
5.b Idealised Me refined as rotating group:
 C14(H14A,H14B,H14C), C15(H15A,H15B,H15C), C16(H16A,H16B,H16C), C17(H17A,H17B,
 H17C), C18(H18A,H18B,H18C), C19(H19A,H19B,H19C), C20(H20A,H20B,H20C), C21(H21A,
 H21B,H21C), C22(H22A,H22B,H22C), C23(H23A,H23B,H23C), C34(H34A,H34B,H34C),
 C35(H35A,H35B,H35C), C36(H36A,H36B,H36C), C37(H37A,H37B,H37C), C38(H38A,H38B,
 H38C), C39(H39A,H39B,H39C), C40(H40A,H40B,H40C), C41(H41A,H41B,H41C), C42(H42A,
 H42B,H42C), C43(H43A,H43B,H43C)
;
_olex2_submission_special_instructions 'No special instructions were received'
_oxdiff_exptl_absorpt_empirical_details
;
Empirical correction (ABSPACK) includes:
- Absorption correction using spherical harmonics
- Frame scaling
;
_oxdiff_exptl_absorpt_empirical_full_max 1.316
_oxdiff_exptl_absorpt_empirical_full_min 0.852

loop_
_space_group_symop_operation_xyz
'x, y, z'
'-x, y+1/2, -z+1/2'
'-x, -y, -z'
'x, -y-1/2, z-1/2'

loop_
_atom_site_label
_atom_site_type_symbol
_atom_site_fract_x
_atom_site_fract_y
_atom_site_fract_z
_atom_site_U_iso_or_equiv
_atom_site_adp_type
_atom_site_occupancy
_atom_site_site_symmetry_order
_atom_site_calc_flag
_atom_site_refinement_flags_posn
_atom_site_refinement_flags_adp
_atom_site_refinement_flags_occupancy
_atom_site_disorder_assembly
_atom_site_disorder_group
Dy1 Dy 0.77671(2) 0.51535(2) 0.29944(2) 0.02737(6) Uani 1 1 d D . . . .
N1 N 0.9489(2) 0.4315(2) 0.38836(15) 0.0272(5) Uani 1 1 d . . . . .
N2 N 0.8611(2) 0.5665(2) 0.45309(16) 0.0292(5) Uani 1 1 d . . . . .
C1 C 0.9515(3) 0.4993(3) 0.46013(19) 0.0272(6) Uani 1 1 d . . . . .
C2 C 0.8665(3) 0.6356(3) 0.52876(19) 0.0302(6) Uani 1 1 d . . . . .
H2 H 0.8043 0.6840 0.5271 0.036 Uiso 1 1 calc R . . . .
C3 C 0.9558(3) 0.6360(3) 0.60333(19) 0.0292(6) Uani 1 1 d . . . . .
H3 H 0.9541 0.6843 0.6526 0.035 Uiso 1 1 calc R . . . .
C4 C 0.8864(8) 0.6054(10) 0.1934(7) 0.0205(16) Uani 0.491(15) 1 d D U P A 1
C5 C 0.9107(11) 0.6778(12) 0.2708(10) 0.023(2) Uani 0.491(15) 1 d D U P A 1
C6 C 0.8114(12) 0.7379(9) 0.2721(8) 0.0235(19) Uani 0.491(15) 1 d D U P A 1
C7 C 0.7279(8) 0.7113(9) 0.1895(6) 0.0226(16) Uani 0.491(15) 1 d D U P A 1
C8 C 0.7729(8) 0.6271(9) 0.1441(5) 0.0211(16) Uani 0.491(15) 1 d D U P A 1
C9 C 0.9114(8) 0.5964(10) 0.2102(7) 0.0219(17) Uani 0.509(15) 1 d D U P A 2
C10 C 0.9157(10) 0.6776(11) 0.2806(9) 0.0197(17) Uani 0.509(15) 1 d D U P A 2
C11 C 0.8064(12) 0.7305(8) 0.2577(8) 0.0246(18) Uani 0.509(15) 1 d D U P A 2
C12 C 0.7355(7) 0.6762(9) 0.1778(6) 0.0239(17) Uani 0.509(15) 1 d D U P A 2
C13 C 0.8015(8) 0.5949(8) 0.1475(5) 0.0232(16) Uani 0.509(15) 1 d D U P A 2
C14 C 0.9723(10) 0.5321(11) 0.1694(9) 0.029(2) Uani 0.491(15) 1 d D . P A 1
H14A H 1.0274 0.5040 0.2251 0.043 Uiso 0.491(15) 1 calc GR . P A 1
H14B H 1.0108 0.5783 0.1347 0.043 Uiso 0.491(15) 1 calc GR . P A 1
H14C H 0.9349 0.4661 0.1328 0.043 Uiso 0.491(15) 1 calc GR . P A 1
C15 C 1.0259(11) 0.6945(14) 0.3391(9) 0.017(2) Uani 0.491(15) 1 d D U P A 1
H15A H 1.0173 0.7163 0.3979 0.026 Uiso 0.491(15) 1 calc GR . P A 1
H15B H 1.0662 0.7559 0.3181 0.026 Uiso 0.491(15) 1 calc GR . P A 1
H15C H 1.0687 0.6223 0.3456 0.026 Uiso 0.491(15) 1 calc GR . P A 1
C16 C 0.8000(11) 0.8364(11) 0.3322(10) 0.023(2) Uani 0.491(15) 1 d D . P A 1
H16A H 0.8645 0.8364 0.3875 0.035 Uiso 0.491(15) 1 calc GR . P A 1
H16B H 0.7303 0.8272 0.3484 0.035 Uiso 0.491(15) 1 calc GR . P A 1
H16C H 0.7977 0.9098 0.3000 0.035 Uiso 0.491(15) 1 calc GR . P A 1
C17 C 0.6174(6) 0.7718(9) 0.1502(6) 0.0296(19) Uani 0.491(15) 1 d D . P A 1
H17A H 0.5781 0.7771 0.1962 0.044 Uiso 0.491(15) 1 calc GR . P A 1
H17B H 0.5710 0.7282 0.0978 0.044 Uiso 0.491(15) 1 calc GR . P A 1
H17C H 0.6307 0.8499 0.1308 0.044 Uiso 0.491(15) 1 calc GR . P A 1
C18 C 0.7184(9) 0.5794(9) 0.0490(4) 0.032(2) Uani 0.491(15) 1 d D . P A 1
H18A H 0.6363 0.5808 0.0353 0.047 Uiso 0.491(15) 1 calc GR . P A 1
H18B H 0.7435 0.4996 0.0457 0.047 Uiso 0.491(15) 1 calc GR . P A 1
H18C H 0.7403 0.6271 0.0047 0.047 Uiso 0.491(15) 1 calc GR . P A 1
C19 C 1.0081(10) 0.5273(11) 0.1973(8) 0.030(2) Uani 0.509(15) 1 d D . P A 2
H19A H 1.0392 0.5676 0.1544 0.045 Uiso 0.509(15) 1 calc GR . P A 2
H19B H 0.9812 0.4506 0.1733 0.045 Uiso 0.509(15) 1 calc GR . P A 2
H19C H 1.0668 0.5189 0.2557 0.045 Uiso 0.509(15) 1 calc GR . P A 2
C20 C 1.0168(11) 0.7060(15) 0.3599(9) 0.020(2) Uani 0.509(15) 1 d D U P A 2
H20A H 1.0623 0.6362 0.3792 0.030 Uiso 0.509(15) 1 calc GR . P A 2
H20B H 0.9918 0.7351 0.4101 0.030 Uiso 0.509(15) 1 calc GR . P A 2
H20C H 1.0620 0.7654 0.3419 0.030 Uiso 0.509(15) 1 calc GR . P A 2
C21 C 0.7692(11) 0.8134(13) 0.3180(11) 0.032(3) Uani 0.509(15) 1 d D . P A 2
H21A H 0.6942 0.7913 0.3203 0.048 Uiso 0.509(15) 1 calc GR . P A 2
H21B H 0.7665 0.8920 0.2937 0.048 Uiso 0.509(15) 1 calc GR . P A 2
H21C H 0.8226 0.8108 0.3792 0.048 Uiso 0.509(15) 1 calc GR . P A 2
C22 C 0.6167(6) 0.7155(10) 0.1300(6) 0.037(2) Uani 0.509(15) 1 d D . P A 2
H22A H 0.5745 0.6520 0.0930 0.056 Uiso 0.509(15) 1 calc GR . P A 2
H22B H 0.6186 0.7817 0.0909 0.056 Uiso 0.509(15) 1 calc GR . P A 2
H22C H 0.5798 0.7383 0.1750 0.056 Uiso 0.509(15) 1 calc GR . P A 2
C23 C 0.7643(9) 0.5290(8) 0.0590(4) 0.034(2) Uani 0.509(15) 1 d D . P A 2
H23A H 0.7909 0.4489 0.0693 0.052 Uiso 0.509(15) 1 calc GR . P A 2
H23B H 0.7959 0.5657 0.0151 0.052 Uiso 0.509(15) 1 calc GR . P A 2
H23C H 0.6819 0.5297 0.0354 0.052 Uiso 0.509(15) 1 calc GR . P A 2
C24 C 0.5965(8) 0.3873(8) 0.2199(7) 0.0225(18) Uani 0.495(4) 1 d D U P B 1
C25 C 0.5715(6) 0.4567(5) 0.2869(6) 0.0231(13) Uani 0.495(4) 1 d D U P B 1
C26 C 0.6347(6) 0.4143(6) 0.3733(5) 0.0213(14) Uani 0.495(4) 1 d D U P B 1
C27 C 0.6990(5) 0.3194(5) 0.3604(4) 0.0193(11) Uani 0.495(4) 1 d D U P B 1
C28 C 0.6768(7) 0.3032(7) 0.2658(5) 0.0196(14) Uani 0.495(4) 1 d D U P B 1
C29 C 0.6214(8) 0.3657(9) 0.2153(7) 0.0231(16) Uani 0.505(4) 1 d D U P B 2
C30 C 0.5576(5) 0.4579(5) 0.2344(4) 0.0207(11) Uani 0.505(4) 1 d D U P B 2
C31 C 0.5835(5) 0.4645(6) 0.3294(5) 0.0205(12) Uani 0.505(4) 1 d D U P B 2
C32 C 0.6621(6) 0.3764(7) 0.3696(5) 0.0225(15) Uani 0.505(4) 1 d D U P B 2
C33 C 0.6865(8) 0.3159(7) 0.2977(5) 0.0230(15) Uani 0.505(4) 1 d D U P B 2
C34 C 0.5391(5) 0.3900(6) 0.1198(4) 0.0340(15) Uani 0.495(4) 1 d . . P B 1
H34A H 0.5907 0.3610 0.0878 0.051 Uiso 0.495(4) 1 calc GR . P B 1
H34B H 0.5173 0.4697 0.1007 0.051 Uiso 0.495(4) 1 calc GR . P B 1
H34C H 0.4718 0.3410 0.1052 0.051 Uiso 0.495(4) 1 calc GR . P B 1
C35 C 0.4845(6) 0.5507(6) 0.2701(6) 0.0440(18) Uani 0.495(4) 1 d . . P B 1
H35A H 0.5171 0.6192 0.3057 0.066 Uiso 0.495(4) 1 calc GR . P B 1
H35B H 0.4198 0.5238 0.2880 0.066 Uiso 0.495(4) 1 calc GR . P B 1
H35C H 0.4599 0.5705 0.2054 0.066 Uiso 0.495(4) 1 calc GR . P B 1
C36 C 0.6262(6) 0.4577(6) 0.4638(5) 0.0384(17) Uani 0.495(4) 1 d . . P B 1
H36A H 0.6975 0.4432 0.5112 0.058 Uiso 0.495(4) 1 calc GR . P B 1
H36B H 0.5652 0.4168 0.4787 0.058 Uiso 0.495(4) 1 calc GR . P B 1
H36C H 0.6105 0.5409 0.4598 0.058 Uiso 0.495(4) 1 calc GR . P B 1
C37 C 0.7727(5) 0.2429(5) 0.4340(4) 0.0299(14) Uani 0.495(4) 1 d . . P B 1
H37A H 0.7956 0.2854 0.4915 0.045 Uiso 0.495(4) 1 calc GR . P B 1
H37B H 0.8398 0.2201 0.4175 0.045 Uiso 0.495(4) 1 calc GR . P B 1
H37C H 0.7306 0.1736 0.4406 0.045 Uiso 0.495(4) 1 calc GR . P B 1
C38 C 0.7317(5) 0.2104(5) 0.2248(4) 0.0305(13) Uani 0.495(4) 1 d . . P B 1
H38A H 0.7054 0.1342 0.2374 0.046 Uiso 0.495(4) 1 calc GR . P B 1
H38B H 0.8137 0.2149 0.2513 0.046 Uiso 0.495(4) 1 calc GR . P B 1
H38C H 0.7117 0.2220 0.1591 0.046 Uiso 0.495(4) 1 calc GR . P B 1
C39 C 0.6118(6) 0.3197(6) 0.1209(4) 0.0354(15) Uani 0.505(4) 1 d . . P B 2
H39A H 0.5860 0.3818 0.0763 0.053 Uiso 0.505(4) 1 calc GR . P B 2
H39B H 0.5576 0.2557 0.1063 0.053 Uiso 0.505(4) 1 calc GR . P B 2
H39C H 0.6856 0.2920 0.1195 0.053 Uiso 0.505(4) 1 calc GR . P B 2
C40 C 0.4676(4) 0.5265(5) 0.1659(4) 0.0283(13) Uani 0.505(4) 1 d . . P B 2
H40A H 0.3952 0.4866 0.1536 0.042 Uiso 0.505(4) 1 calc GR . P B 2
H40B H 0.4876 0.5335 0.1095 0.042 Uiso 0.505(4) 1 calc GR . P B 2
H40C H 0.4619 0.6037 0.1902 0.042 Uiso 0.505(4) 1 calc GR . P B 2
C41 C 0.5318(5) 0.5505(6) 0.3810(4) 0.0354(14) Uani 0.505(4) 1 d . . P B 2
H41A H 0.4617 0.5184 0.3872 0.053 Uiso 0.505(4) 1 calc GR . P B 2
H41B H 0.5157 0.6236 0.3474 0.053 Uiso 0.505(4) 1 calc GR . P B 2
H41C H 0.5849 0.5645 0.4413 0.053 Uiso 0.505(4) 1 calc GR . P B 2
C42 C 0.7040(6) 0.3481(6) 0.4691(4) 0.0404(17) Uani 0.505(4) 1 d . . P B 2
H42A H 0.7784 0.3118 0.4832 0.061 Uiso 0.505(4) 1 calc GR . P B 2
H42B H 0.6514 0.2946 0.4844 0.061 Uiso 0.505(4) 1 calc GR . P B 2
H42C H 0.7095 0.4193 0.5045 0.061 Uiso 0.505(4) 1 calc GR . P B 2
C43 C 0.7632(5) 0.2134(6) 0.3107(6) 0.0398(16) Uani 0.505(4) 1 d . . P B 2
H43A H 0.7703 0.1893 0.2519 0.060 Uiso 0.505(4) 1 calc GR . P B 2
H43B H 0.7318 0.1496 0.3371 0.060 Uiso 0.505(4) 1 calc GR . P B 2
H43C H 0.8375 0.2341 0.3515 0.060 Uiso 0.505(4) 1 calc GR . P B 2

loop_
_atom_site_aniso_label
_atom_site_aniso_U_11
_atom_site_aniso_U_22
_atom_site_aniso_U_33
_atom_site_aniso_U_23
_atom_site_aniso_U_13
_atom_site_aniso_U_12
Dy1 0.02458(9) 0.04255(11) 0.01612(9) -0.00740(7) 0.00785(6) -0.01580(7)
N1 0.0320(13) 0.0345(13) 0.0157(11) -0.0055(9) 0.0082(9) -0.0142(10)
N2 0.0299(13) 0.0414(14) 0.0180(11) -0.0087(10) 0.0097(10) -0.0152(11)
C1 0.0312(15) 0.0353(15) 0.0174(13) -0.0049(11) 0.0109(12) -0.0183(12)
C2 0.0335(16) 0.0398(16) 0.0201(13) -0.0091(12) 0.0124(12) -0.0131(13)
C3 0.0334(15) 0.0369(16) 0.0192(13) -0.0072(11) 0.0107(12) -0.0138(12)
C4 0.019(3) 0.027(3) 0.017(3) -0.004(3) 0.008(3) -0.002(3)
C5 0.021(3) 0.025(3) 0.019(4) 0.001(3) 0.000(3) -0.002(3)
C6 0.023(3) 0.039(3) 0.009(3) 0.003(3) 0.004(3) 0.003(3)
C7 0.023(3) 0.035(4) 0.014(3) -0.004(3) 0.013(2) 0.002(3)
C8 0.018(3) 0.031(4) 0.015(2) -0.002(3) 0.007(2) -0.005(3)
C9 0.020(3) 0.024(3) 0.021(3) 0.002(2) 0.005(3) -0.007(3)
C10 0.022(3) 0.022(3) 0.018(3) -0.003(3) 0.011(3) 0.002(3)
C11 0.027(3) 0.038(3) 0.011(3) 0.001(2) 0.009(3) 0.011(3)
C12 0.021(3) 0.037(4) 0.014(3) -0.003(3) 0.006(2) 0.004(3)
C13 0.021(3) 0.031(3) 0.020(3) -0.002(2) 0.009(2) 0.004(3)
C14 0.033(6) 0.024(4) 0.037(6) 0.002(4) 0.023(5) -0.003(4)
C15 0.024(4) 0.019(4) 0.011(5) -0.003(4) 0.009(3) -0.002(3)
C16 0.026(6) 0.016(5) 0.030(5) -0.001(3) 0.012(5) 0.001(4)
C17 0.025(3) 0.023(4) 0.034(4) 0.013(3) -0.002(3) 0.001(3)
C18 0.043(5) 0.037(5) 0.014(3) -0.001(3) 0.007(3) -0.015(4)
C19 0.035(6) 0.024(4) 0.035(6) -0.003(4) 0.019(4) -0.001(4)
C20 0.023(3) 0.024(4) 0.019(6) -0.008(4) 0.014(3) -0.006(3)
C21 0.031(6) 0.032(7) 0.036(6) 0.003(4) 0.015(5) 0.004(4)
C22 0.037(4) 0.031(5) 0.040(4) 0.015(4) 0.008(3) 0.004(3)
C23 0.045(5) 0.040(4) 0.018(3) 0.003(3) 0.010(3) -0.004(4)
C24 0.021(4) 0.022(3) 0.020(3) 0.005(3) -0.001(3) -0.001(3)
C25 0.024(3) 0.024(2) 0.020(3) 0.002(3) 0.004(3) 0.005(2)
C26 0.020(3) 0.021(3) 0.022(3) -0.002(3) 0.006(2) -0.003(2)
C27 0.015(2) 0.020(3) 0.022(3) 0.002(2) 0.005(2) -0.004(2)
C28 0.018(3) 0.022(3) 0.018(3) -0.002(3) 0.004(3) -0.005(2)
C29 0.022(3) 0.026(3) 0.023(3) -0.002(3) 0.009(3) -0.003(2)
C30 0.022(2) 0.024(3) 0.015(3) 0.005(2) 0.004(2) -0.003(2)
C31 0.020(2) 0.027(3) 0.013(3) 0.000(3) 0.004(2) -0.003(2)
C32 0.023(3) 0.023(3) 0.017(2) 0.007(3) 0.000(2) -0.001(3)
C33 0.019(3) 0.022(3) 0.023(4) 0.001(3) 0.001(3) -0.001(2)
C34 0.026(3) 0.040(3) 0.027(3) 0.005(3) -0.004(2) -0.006(3)
C35 0.028(3) 0.027(3) 0.077(6) 0.001(3) 0.016(3) 0.006(3)
C36 0.041(4) 0.051(4) 0.035(3) -0.018(3) 0.029(3) -0.020(3)
C37 0.027(3) 0.032(3) 0.025(3) 0.014(2) 0.000(2) -0.011(2)
C38 0.030(3) 0.030(3) 0.034(3) -0.007(2) 0.013(3) -0.001(2)
C39 0.044(4) 0.035(3) 0.030(3) -0.014(3) 0.014(3) -0.017(3)
C40 0.015(2) 0.038(3) 0.027(3) 0.004(2) -0.002(2) -0.005(2)
C41 0.031(3) 0.048(4) 0.032(3) -0.006(3) 0.016(3) 0.001(3)
C42 0.037(3) 0.050(4) 0.029(3) 0.019(3) 0.001(3) -0.013(3)
C43 0.027(3) 0.028(3) 0.062(5) 0.002(3) 0.009(3) -0.002(2)

loop_
_atom_type_symbol
_atom_type_description
_atom_type_scat_dispersion_real
_atom_type_scat_dispersion_imag
_atom_type_scat_source
C C 0.0181 0.0091 'International Tables Vol C Tables 4.2.6.8 and 6.1.1.4'
H H 0.0000 0.0000 'International Tables Vol C Tables 4.2.6.8 and 6.1.1.4'
Dy Dy -9.8046 9.8477 'International Tables Vol C Tables 4.2.6.8 and 6.1.1.4'
N N 0.0311 0.0180 'International Tables Vol C Tables 4.2.6.8 and 6.1.1.4'

loop_
_exptl_crystal_face_index_h
_exptl_crystal_face_index_k
_exptl_crystal_face_index_l
_exptl_crystal_face_perp_dist
2 -1 -1 0.0388
-2 1 1 0.0409
-1 -2 1 0.0293
1 2 -1 0.0196
0 0 -1 0.0226
0 0 1 0.0473
-1 -1 1 0.0258
1 1 -1 0.0182
-1 0 -2 0.0277
2 1 2 0.0358
1 0 2 0.0419
-1 1 -2 0.0247
2 0 1 0.0355
-1 2 -2 0.0204
1 0 0 0.0265
-1 2 -1 0.0226
2 -1 0 0.0345
-1 2 0 0.0264
1 -2 0 0.0383
-1 2 1 0.0313
1 -2 -1 0.0373
-1 2 2 0.0330
0 1 1 0.0333
-1 0 2 0.0402
0 1 2 0.0347

loop_
_geom_angle_atom_site_label_1
_geom_angle_atom_site_label_2
_geom_angle_atom_site_label_3
_geom_angle
_geom_angle_site_symmetry_1
_geom_angle_site_symmetry_3
_geom_angle_publ_flag
C1 N1 C3 116.2(3) . 3_766 ?
C1 N2 C2 115.7(3) . . ?
N1 C1 C1 121.0(4) . 3_766 ?
N2 C1 N1 117.2(3) . . ?
N2 C1 C1 121.8(3) . 3_766 ?
N2 C2 H2 118.7 . . ?
C3 C2 N2 122.6(3) . . ?
C3 C2 H2 118.7 . . ?
N1 C3 H3 118.6 3_766 . ?
C2 C3 N1 122.7(3) . 3_766 ?
C2 C3 H3 118.6 . . ?
C5 C4 C14 123.9(9) . . ?
C8 C4 C5 106.0(9) . . ?
C8 C4 C14 129.9(9) . . ?
C4 C5 C6 109.6(10) . . ?
C4 C5 C15 125.5(11) . . ?
C6 C5 C15 124.8(12) . . ?
C5 C6 C16 128.6(11) . . ?
C7 C6 C5 106.6(11) . . ?
C7 C6 C16 122.8(10) . . ?
C6 C7 C17 126.7(8) . . ?
C8 C7 C6 107.7(8) . . ?
C8 C7 C17 125.1(7) . . ?
C4 C8 C7 109.7(7) . . ?
C4 C8 C18 122.6(8) . . ?
C7 C8 C18 126.9(7) . . ?
C10 C9 C19 127.0(9) . . ?
C13 C9 C10 109.6(9) . . ?
C13 C9 C19 123.2(9) . . ?
C9 C10 C11 106.1(10) . . ?
C9 C10 C20 126.5(10) . . ?
C11 C10 C20 127.3(11) . . ?
C10 C11 C21 124.4(11) . . ?
C12 C11 C10 108.6(10) . . ?
C12 C11 C21 126.2(11) . . ?
C11 C12 C22 123.3(8) . . ?
C13 C12 C11 107.9(8) . . ?
C13 C12 C22 128.2(7) . . ?
C9 C13 C23 126.4(8) . . ?
C12 C13 C9 107.6(7) . . ?
C12 C13 C23 125.7(7) . . ?
C4 C14 H14A 109.5 . . ?
C4 C14 H14B 109.5 . . ?
C4 C14 H14C 109.5 . . ?
H14A C14 H14B 109.5 . . ?
H14A C14 H14C 109.5 . . ?
H14B C14 H14C 109.5 . . ?
C5 C15 H15A 109.5 . . ?
C5 C15 H15B 109.5 . . ?
C5 C15 H15C 109.5 . . ?
H15A C15 H15B 109.5 . . ?
H15A C15 H15C 109.5 . . ?
H15B C15 H15C 109.5 . . ?
C6 C16 H16A 109.5 . . ?
C6 C16 H16B 109.5 . . ?
C6 C16 H16C 109.5 . . ?
H16A C16 H16B 109.5 . . ?
H16A C16 H16C 109.5 . . ?
H16B C16 H16C 109.5 . . ?
C7 C17 H17A 109.5 . . ?
C7 C17 H17B 109.5 . . ?
C7 C17 H17C 109.5 . . ?
H17A C17 H17B 109.5 . . ?
H17A C17 H17C 109.5 . . ?
H17B C17 H17C 109.5 . . ?
C8 C18 H18A 109.5 . . ?
C8 C18 H18B 109.5 . . ?
C8 C18 H18C 109.5 . . ?
H18A C18 H18B 109.5 . . ?
H18A C18 H18C 109.5 . . ?
H18B C18 H18C 109.5 . . ?
C9 C19 H19A 109.5 . . ?
C9 C19 H19B 109.5 . . ?
C9 C19 H19C 109.5 . . ?
H19A C19 H19B 109.5 . . ?
H19A C19 H19C 109.5 . . ?
H19B C19 H19C 109.5 . . ?
C10 C20 H20A 109.5 . . ?
C10 C20 H20B 109.5 . . ?
C10 C20 H20C 109.5 . . ?
H20A C20 H20B 109.5 . . ?
H20A C20 H20C 109.5 . . ?
H20B C20 H20C 109.5 . . ?
C11 C21 H21A 109.5 . . ?
C11 C21 H21B 109.5 . . ?
C11 C21 H21C 109.5 . . ?
H21A C21 H21B 109.5 . . ?
H21A C21 H21C 109.5 . . ?
H21B C21 H21C 109.5 . . ?
C12 C22 H22A 109.5 . . ?
C12 C22 H22B 109.5 . . ?
C12 C22 H22C 109.5 . . ?
H22A C22 H22B 109.5 . . ?
H22A C22 H22C 109.5 . . ?
H22B C22 H22C 109.5 . . ?
C13 C23 H23A 109.5 . . ?
C13 C23 H23B 109.5 . . ?
C13 C23 H23C 109.5 . . ?
H23A C23 H23B 109.5 . . ?
H23A C23 H23C 109.5 . . ?
H23B C23 H23C 109.5 . . ?
C25 C24 C28 107.4(8) . . ?
C25 C24 C34 127.1(7) . . ?
C28 C24 C34 125.1(8) . . ?
C24 C25 C35 126.1(8) . . ?
C26 C25 C24 108.2(6) . . ?
C26 C25 C35 125.5(8) . . ?
C25 C26 C36 125.5(7) . . ?
C27 C26 C25 108.2(6) . . ?
C27 C26 C36 126.1(7) . . ?
C26 C27 C28 108.0(7) . . ?
C26 C27 C37 126.2(7) . . ?
C28 C27 C37 125.7(7) . . ?
C24 C28 C38 128.0(7) . . ?
C27 C28 C24 108.2(8) . . ?
C27 C28 C38 123.8(7) . . ?
C30 C29 C39 125.2(8) . . ?
C33 C29 C30 109.0(9) . . ?
C33 C29 C39 125.4(7) . . ?
C29 C30 C40 126.4(7) . . ?
C31 C30 C29 107.0(7) . . ?
C31 C30 C40 126.2(6) . . ?
C30 C31 C32 109.2(6) . . ?
C30 C31 C41 125.3(6) . . ?
C32 C31 C41 125.4(7) . . ?
C31 C32 C33 106.9(6) . . ?
C31 C32 C42 125.8(8) . . ?
C33 C32 C42 127.1(8) . . ?
C29 C33 C32 107.8(7) . . ?
C29 C33 C43 127.9(8) . . ?
C32 C33 C43 124.2(7) . . ?
C24 C34 H34A 109.5 . . ?
C24 C34 H34B 109.5 . . ?
C24 C34 H34C 109.5 . . ?
H34A C34 H34B 109.5 . . ?
H34A C34 H34C 109.5 . . ?
H34B C34 H34C 109.5 . . ?
C25 C35 H35A 109.5 . . ?
C25 C35 H35B 109.5 . . ?
C25 C35 H35C 109.5 . . ?
H35A C35 H35B 109.5 . . ?
H35A C35 H35C 109.5 . . ?
H35B C35 H35C 109.5 . . ?
C26 C36 H36A 109.5 . . ?
C26 C36 H36B 109.5 . . ?
C26 C36 H36C 109.5 . . ?
H36A C36 H36B 109.5 . . ?
H36A C36 H36C 109.5 . . ?
H36B C36 H36C 109.5 . . ?
C27 C37 H37A 109.5 . . ?
C27 C37 H37B 109.5 . . ?
C27 C37 H37C 109.5 . . ?
H37A C37 H37B 109.5 . . ?
H37A C37 H37C 109.5 . . ?
H37B C37 H37C 109.5 . . ?
C28 C38 H38A 109.5 . . ?
C28 C38 H38B 109.5 . . ?
C28 C38 H38C 109.5 . . ?
H38A C38 H38B 109.5 . . ?
H38A C38 H38C 109.5 . . ?
H38B C38 H38C 109.5 . . ?
C29 C39 H39A 109.5 . . ?
C29 C39 H39B 109.5 . . ?
C29 C39 H39C 109.5 . . ?
H39A C39 H39B 109.5 . . ?
H39A C39 H39C 109.5 . . ?
H39B C39 H39C 109.5 . . ?
C30 C40 H40A 109.5 . . ?
C30 C40 H40B 109.5 . . ?
C30 C40 H40C 109.5 . . ?
H40A C40 H40B 109.5 . . ?
H40A C40 H40C 109.5 . . ?
H40B C40 H40C 109.5 . . ?
C31 C41 H41A 109.5 . . ?
C31 C41 H41B 109.5 . . ?
C31 C41 H41C 109.5 . . ?
H41A C41 H41B 109.5 . . ?
H41A C41 H41C 109.5 . . ?
H41B C41 H41C 109.5 . . ?
C32 C42 H42A 109.5 . . ?
C32 C42 H42B 109.5 . . ?
C32 C42 H42C 109.5 . . ?
H42A C42 H42B 109.5 . . ?
H42A C42 H42C 109.5 . . ?
H42B C42 H42C 109.5 . . ?
C33 C43 H43A 109.5 . . ?
C33 C43 H43B 109.5 . . ?
C33 C43 H43C 109.5 . . ?
H43A C43 H43B 109.5 . . ?
H43A C43 H43C 109.5 . . ?
H43B C43 H43C 109.5 . . ?

loop_
_geom_bond_atom_site_label_1
_geom_bond_atom_site_label_2
_geom_bond_distance
_geom_bond_site_symmetry_2
_geom_bond_publ_flag
N1 C1 1.351(4) . ?
N1 C3 1.394(4) 3_766 ?
N2 C1 1.345(4) . ?
N2 C2 1.402(4) . ?
C1 C1 1.443(6) 3_766 ?
C2 H2 0.9500 . ?
C2 C3 1.339(4) . ?
C3 N1 1.394(4) 3_766 ?
C3 H3 0.9500 . ?
C4 C5 1.417(11) . ?
C4 C8 1.411(9) . ?
C4 C14 1.498(10) . ?
C5 C6 1.425(11) . ?
C5 C15 1.515(11) . ?
C6 C7 1.417(10) . ?
C6 C16 1.503(11) . ?
C7 C8 1.412(8) . ?
C7 C17 1.500(9) . ?
C8 C18 1.525(8) . ?
C9 C10 1.426(10) . ?
C9 C13 1.419(9) . ?
C9 C19 1.509(10) . ?
C10 C11 1.437(11) . ?
C10 C20 1.504(11) . ?
C11 C12 1.429(10) . ?
C11 C21 1.505(11) . ?
C12 C13 1.418(8) . ?
C12 C22 1.511(9) . ?
C13 C23 1.511(9) . ?
C14 H14A 0.9800 . ?
C14 H14B 0.9800 . ?
C14 H14C 0.9800 . ?
C15 H15A 0.9800 . ?
C15 H15B 0.9800 . ?
C15 H15C 0.9800 . ?
C16 H16A 0.9800 . ?
C16 H16B 0.9800 . ?
C16 H16C 0.9800 . ?
C17 H17A 0.9800 . ?
C17 H17B 0.9800 . ?
C17 H17C 0.9800 . ?
C18 H18A 0.9800 . ?
C18 H18B 0.9800 . ?
C18 H18C 0.9800 . ?
C19 H19A 0.9800 . ?
C19 H19B 0.9800 . ?
C19 H19C 0.9800 . ?
C20 H20A 0.9800 . ?
C20 H20B 0.9800 . ?
C20 H20C 0.9800 . ?
C21 H21A 0.9800 . ?
C21 H21B 0.9800 . ?
C21 H21C 0.9800 . ?
C22 H22A 0.9800 . ?
C22 H22B 0.9800 . ?
C22 H22C 0.9800 . ?
C23 H23A 0.9800 . ?
C23 H23B 0.9800 . ?
C23 H23C 0.9800 . ?
C24 C25 1.418(10) . ?
C24 C28 1.421(9) . ?
C24 C34 1.498(11) . ?
C25 C26 1.417(9) . ?
C25 C35 1.500(9) . ?
C26 C27 1.408(8) . ?
C26 C36 1.521(9) . ?
C27 C28 1.417(7) . ?
C27 C37 1.513(8) . ?
C28 C38 1.511(10) . ?
C29 C30 1.413(8) . ?
C29 C33 1.409(10) . ?
C29 C39 1.525(12) . ?
C30 C31 1.408(7) . ?
C30 C40 1.512(8) . ?
C31 C32 1.419(8) . ?
C31 C41 1.534(9) . ?
C32 C33 1.423(9) . ?
C32 C42 1.504(9) . ?
C33 C43 1.497(10) . ?
C34 H34A 0.9800 . ?
C34 H34B 0.9800 . ?
C34 H34C 0.9800 . ?
C35 H35A 0.9800 . ?
C35 H35B 0.9800 . ?
C35 H35C 0.9800 . ?
C36 H36A 0.9800 . ?
C36 H36B 0.9800 . ?
C36 H36C 0.9800 . ?
C37 H37A 0.9800 . ?
C37 H37B 0.9800 . ?
C37 H37C 0.9800 . ?
C38 H38A 0.9800 . ?
C38 H38B 0.9800 . ?
C38 H38C 0.9800 . ?
C39 H39A 0.9800 . ?
C39 H39B 0.9800 . ?
C39 H39C 0.9800 . ?
C40 H40A 0.9800 . ?
C40 H40B 0.9800 . ?
C40 H40C 0.9800 . ?
C41 H41A 0.9800 . ?
C41 H41B 0.9800 . ?
C41 H41C 0.9800 . ?
C42 H42A 0.9800 . ?
C42 H42B 0.9800 . ?
C42 H42C 0.9800 . ?
C43 H43A 0.9800 . ?
C43 H43B 0.9800 . ?
C43 H43C 0.9800 . ?

loop_
_exptl_oxdiff_crystal_face_indexfrac_h
_exptl_oxdiff_crystal_face_indexfrac_k
_exptl_oxdiff_crystal_face_indexfrac_l
_exptl_oxdiff_crystal_face_x
_exptl_oxdiff_crystal_face_y
_exptl_oxdiff_crystal_face_z
1.9988 -0.9992 -0.9990 0.0749 0.2646 -0.0623
-1.9988 0.9992 0.9990 -0.0749 -0.2646 0.0623
-0.9990 -1.9991 0.9996 0.0311 0.0720 0.2904
0.9990 1.9991 -0.9996 -0.0311 -0.0720 -0.2904
0.0004 -0.0002 -0.9995 0.0977 -0.0240 -0.0279
-0.0004 0.0002 0.9995 -0.0977 0.0240 0.0279
-0.9992 -0.9996 0.9994 -0.0159 -0.0049 0.1923
0.9992 0.9996 -0.9994 0.0159 0.0049 -0.1923
-0.9984 -0.0007 -1.9992 0.2303 -0.1539 0.0104
1.9973 1.0005 1.9993 -0.3121 0.1828 -0.1747
0.9984 0.0007 1.9992 -0.2303 0.1539 -0.0104
-0.9986 0.9988 -1.9993 0.1833 -0.2308 -0.0877
1.9978 0.0008 0.9999 -0.1674 0.2357 -0.1046
-0.9988 1.9984 -1.9994 0.1364 -0.3077 -0.1858
0.9991 0.0003 0.0002 -0.0349 0.1058 -0.0662
-0.9992 1.9986 -0.9999 0.0387 -0.2837 -0.1579
1.9984 -0.9990 0.0005 -0.0228 0.2886 -0.0344
-0.9995 1.9988 -0.0004 -0.0590 -0.2597 -0.1300
0.9995 -1.9988 0.0004 0.0590 0.2597 0.1300
-0.9999 1.9990 0.9991 -0.1567 -0.2357 -0.1020
0.9999 -1.9990 -0.9991 0.1567 0.2357 0.1020
-1.0002 1.9992 1.9986 -0.2544 -0.2117 -0.0741
-0.0006 0.9997 0.9994 -0.1446 -0.0529 -0.0702
-0.9998 0.0001 1.9988 -0.1605 -0.0578 0.1221
-0.0009 0.9999 1.9989 -0.2423 -0.0289 -0.0422
